data_2016327
loop_
_publ_author_name
'Piotrkowska, Barbara'
'Po\/lo\'nski, Tadeusz'
'Gdaniec, Maria'

_publ_section_title
;
 Supramolecular structures of bis-thionooxalamic acid esters derived
 from (+-)-cyclohexane-1,2-diamine and (+-)-1,2-diphenylethylenediamine
;
_journal_coeditor_code GD3156
_journal_issue 12
_journal_name_full 'Acta Crystallographica Section C'
_journal_page_first o693
_journal_page_last o696
_journal_paper_doi 10.1107/S0108270107049797
_journal_volume 63
_journal_year 2007
_chemical_formula_iupac 'C22 H24 N2 O4 S2'
_chemical_formula_moiety 'C22 H24 N2 O4 S2'
_chemical_formula_sum 'C22 H24 N2 O4 S2'
_chemical_formula_weight 444.55
_chemical_name_systematic
;
(+-)-<i>N,N'</i>-diethyl (1,2-diphenylethane-1,2-diyl)bis(2-thiooxamate)
;
_space_group_IT_number 14
_symmetry_cell_setting monoclinic
_symmetry_space_group_name_Hall '-P 2yn'
_symmetry_space_group_name_H-M 'P 1 21/n 1'
_atom_sites_solution_hydrogens geom
_atom_sites_solution_primary direct
_atom_sites_solution_secondary difmap
_audit_creation_method SHELXL-97
_cell_angle_alpha 90.00
_cell_angle_beta 100.273(4)
_cell_angle_gamma 90.00
_cell_formula_units_Z 4
_cell_length_a 9.2414(4)
_cell_length_b 21.7781(10)
_cell_length_c 11.4322(6)
_cell_measurement_reflns_used 4659
_cell_measurement_temperature 110.0(2)
_cell_measurement_theta_max 25
_cell_measurement_theta_min 4
_cell_volume 2263.96(19)
_computing_cell_refinement
;
CrysAlis CCD (Oxford Diffraction, 2006)
;
_computing_data_collection
;
CrysAlis CCD (Oxford Diffraction, 2006)
;
_computing_data_reduction
;
CrysAlis RED (Oxford Diffraction, 2006)
;
_computing_molecular_graphics
;
Stereochemical Workstation (Siemens, 1989) and
Mercury (Version 1.4; Macrae <i>et al.</i>,  2006)
;
_computing_publication_material 'SHELXL97 (Sheldrick, 1997)'
_computing_structure_refinement 'SHELXL97 (Sheldrick, 1997)'
_computing_structure_solution 'SHELXS97 (Sheldrick, 1997)'
_diffrn_ambient_temperature 110.0(2)
_diffrn_measured_fraction_theta_full 0.996
_diffrn_measured_fraction_theta_max 0.996
_diffrn_measurement_device_type 'Kuma KM-4 CCD \k geometry'
_diffrn_measurement_method '\w scans'
_diffrn_radiation_monochromator graphite
_diffrn_radiation_source 'fine-focus sealed tube'
_diffrn_radiation_type MoK\a
_diffrn_radiation_wavelength 0.71073
_diffrn_reflns_av_R_equivalents 0.0262
_diffrn_reflns_av_sigmaI/netI 0.0268
_diffrn_reflns_limit_h_max 11
_diffrn_reflns_limit_h_min -11
_diffrn_reflns_limit_k_max 27
_diffrn_reflns_limit_k_min -25
_diffrn_reflns_limit_l_max 14
_diffrn_reflns_limit_l_min -14
_diffrn_reflns_number 16375
_diffrn_reflns_theta_full 26.37
_diffrn_reflns_theta_max 26.37
_diffrn_reflns_theta_min 4.08
_diffrn_standards_number 0
_exptl_absorpt_coefficient_mu 0.265
_exptl_absorpt_correction_T_max 0.979
_exptl_absorpt_correction_T_min 0.906
_exptl_absorpt_correction_type multi-scan
_exptl_absorpt_process_details '(Blessing, 1995)'
_exptl_crystal_colour orange
_exptl_crystal_density_diffrn 1.304
_exptl_crystal_density_method 'not measured'
_exptl_crystal_description plate
_exptl_crystal_F_000 936
_exptl_crystal_size_max 0.30
_exptl_crystal_size_mid 0.30
_exptl_crystal_size_min 0.08
_refine_diff_density_max 0.258
_refine_diff_density_min -0.244
_refine_ls_extinction_method none
_refine_ls_goodness_of_fit_ref 1.084
_refine_ls_hydrogen_treatment constr
_refine_ls_matrix_type full
_refine_ls_number_parameters 271
_refine_ls_number_reflns 4613
_refine_ls_number_restraints 0
_refine_ls_restrained_S_all 1.084
_refine_ls_R_factor_all 0.0439
_refine_ls_R_factor_gt 0.0319
_refine_ls_shift/su_max 0.003
_refine_ls_shift/su_mean 0.000
_refine_ls_structure_factor_coef Fsqd
_refine_ls_weighting_details
;calc w=1/[\\s\^2\^(Fo\^2\^)+(0.0469P)\^2\^+0.1761P]
where
 P=(Fo\^2\^+2Fc\^2\^)/3'
;
_refine_ls_weighting_scheme calc
_refine_ls_wR_factor_gt 0.0799
_refine_ls_wR_factor_ref 0.0835
_reflns_number_gt 3649
_reflns_number_total 4613
_reflns_threshold_expression I>2\s(I)
_cod_data_source_file gd3156.cif
_cod_data_source_block II
_cod_original_sg_symbol_H-M 'P 21/n'
_cod_database_code 2016327
_cod_database_fobs_code 2016327

loop_
_symmetry_equiv_pos_as_xyz
'x, y, z'
'-x+1/2, y+1/2, -z+1/2'
'-x, -y, -z'
'x-1/2, -y-1/2, z-1/2'

loop_
_atom_site_type_symbol
_atom_site_label
_atom_site_fract_x
_atom_site_fract_y
_atom_site_fract_z
_atom_site_U_iso_or_equiv
_atom_site_adp_type
_atom_site_calc_flag
_atom_site_refinement_flags
_atom_site_occupancy
S S1 1.10727(4) 0.577807(18) 0.44121(3) 0.02186(11) Uani d . 1
S S2 0.40946(4) 0.559452(17) 0.65132(3) 0.02230(11) Uani d . 1
O O1 0.96788(11) 0.47620(5) 0.25722(10) 0.0263(3) Uani d . 1
O O2 0.49931(11) 0.42075(5) 0.67245(10) 0.0254(3) Uani d . 1
O O3 0.79147(10) 0.54746(4) 0.19994(8) 0.0195(2) Uani d . 1
O O4 0.70910(10) 0.45238(4) 0.78833(9) 0.0189(2) Uani d . 1
N N1 0.81645(12) 0.57864(5) 0.43173(10) 0.0162(3) Uani d . 1
H H1N 0.7291 0.5644 0.4002 0.019 Uiso calc R 1
N N2 0.69531(12) 0.55176(5) 0.64079(10) 0.0159(3) Uani d . 1
H H2N 0.7769 0.5300 0.6522 0.019 Uiso calc R 1
C C1 0.82927(15) 0.62231(6) 0.53043(12) 0.0164(3) Uani d . 1
H H1 0.9221 0.6131 0.5874 0.020 Uiso calc R 1
C C2 0.69867(15) 0.61482(6) 0.59676(12) 0.0163(3) Uani d . 1
H H2 0.6056 0.6225 0.5392 0.020 Uiso calc R 1
C C3 0.93355(15) 0.56004(6) 0.38864(12) 0.0169(3) Uani d . 1
C C4 0.57279(15) 0.52636(6) 0.66405(12) 0.0165(3) Uani d . 1
C C5 0.90036(15) 0.52134(7) 0.27626(13) 0.0189(3) Uani d . 1
C C6 0.58841(15) 0.46044(7) 0.70675(12) 0.0171(3) Uani d . 1
C C7 0.75031(17) 0.51735(7) 0.08505(13) 0.0247(3) Uani d . 1
H H7A 0.7053 0.4768 0.0946 0.030 Uiso calc R 1
H H7B 0.8379 0.5112 0.0476 0.030 Uiso calc R 1
C C8 0.73393(16) 0.38900(7) 0.82938(15) 0.0253(3) Uani d . 1
H H8A 0.7317 0.3612 0.7605 0.030 Uiso calc R 1
H H8B 0.6557 0.3762 0.8731 0.030 Uiso calc R 1
C C9 0.64184(19) 0.55885(8) 0.01005(14) 0.0316(4) Uani d . 1
H H9A 0.6114 0.5405 -0.0688 0.047 Uiso calc R 1
H H9B 0.6877 0.5988 0.0020 0.047 Uiso calc R 1
H H9C 0.5556 0.5643 0.0480 0.047 Uiso calc R 1
C C10 0.88098(17) 0.38546(8) 0.90941(15) 0.0300(4) Uani d . 1
H H10A 0.8988 0.3433 0.9383 0.045 Uiso calc R 1
H H10B 0.8824 0.4132 0.9771 0.045 Uiso calc R 1
H H10C 0.9579 0.3976 0.8651 0.045 Uiso calc R 1
C C11 0.83808(15) 0.68767(6) 0.48626(12) 0.0174(3) Uani d . 1
C C12 0.73369(17) 0.71090(7) 0.39422(13) 0.0246(3) Uani d . 1
H H12A 0.6558 0.6854 0.3563 0.030 Uiso calc R 1
C C13 0.74327(19) 0.77137(8) 0.35763(15) 0.0315(4) Uani d . 1
H H13A 0.6718 0.7871 0.2946 0.038 Uiso calc R 1
C C14 0.85608(19) 0.80885(7) 0.41222(15) 0.0310(4) Uani d . 1
H H14A 0.8623 0.8501 0.3865 0.037 Uiso calc R 1
C C15 0.95956(18) 0.78618(7) 0.50409(15) 0.0288(4) Uani d . 1
H H15A 1.0367 0.8119 0.5424 0.035 Uiso calc R 1
C C16 0.95072(16) 0.72572(7) 0.54045(13) 0.0227(3) Uani d . 1
H H16A 1.0227 0.7102 0.6033 0.027 Uiso calc R 1
C C17 0.70980(15) 0.66189(6) 0.69635(12) 0.0164(3) Uani d . 1
C C18 0.82724(16) 0.66136(7) 0.79099(13) 0.0229(3) Uani d . 1
H H18A 0.8979 0.6293 0.7975 0.028 Uiso calc R 1
C C19 0.84170(17) 0.70749(7) 0.87609(14) 0.0276(4) Uani d . 1
H H19A 0.9230 0.7072 0.9400 0.033 Uiso calc R 1
C C20 0.73777(17) 0.75398(7) 0.86819(14) 0.0261(3) Uani d . 1
H H20A 0.7484 0.7857 0.9260 0.031 Uiso calc R 1
C C21 0.61919(16) 0.75392(7) 0.77623(14) 0.0243(3) Uani d . 1
H H21A 0.5467 0.7852 0.7716 0.029 Uiso calc R 1
C C22 0.60529(15) 0.70818(7) 0.69025(13) 0.0204(3) Uani d . 1
H H22A 0.5236 0.7086 0.6267 0.024 Uiso calc R 1

loop_
_atom_site_aniso_label
_atom_site_aniso_U_11
_atom_site_aniso_U_22
_atom_site_aniso_U_33
_atom_site_aniso_U_12
_atom_site_aniso_U_13
_atom_site_aniso_U_23
S1 0.01436(18) 0.0280(2) 0.0234(2) 0.00108(15) 0.00388(14) 0.00000(16)
S2 0.01411(18) 0.0219(2) 0.0309(2) 0.00173(15) 0.00417(15) 0.00474(16)
O1 0.0281(6) 0.0220(6) 0.0293(6) 0.0089(5) 0.0066(5) -0.0017(5)
O2 0.0211(5) 0.0182(6) 0.0354(6) -0.0041(4) 0.0011(5) 0.0002(5)
O3 0.0200(5) 0.0191(6) 0.0190(5) 0.0032(4) 0.0023(4) -0.0025(4)
O4 0.0198(5) 0.0149(5) 0.0214(5) 0.0022(4) 0.0021(4) 0.0029(4)
N1 0.0146(6) 0.0146(6) 0.0198(6) -0.0013(5) 0.0036(5) -0.0021(5)
N2 0.0136(6) 0.0141(6) 0.0206(6) 0.0019(4) 0.0045(5) 0.0030(5)
C1 0.0150(7) 0.0177(8) 0.0162(7) -0.0003(5) 0.0020(5) -0.0006(6)
C2 0.0153(7) 0.0149(7) 0.0191(7) 0.0014(5) 0.0041(6) 0.0027(6)
C3 0.0189(7) 0.0133(7) 0.0188(7) 0.0028(6) 0.0042(6) 0.0046(6)
C4 0.0174(7) 0.0171(8) 0.0145(7) -0.0015(6) 0.0013(5) -0.0013(6)
C5 0.0156(7) 0.0187(8) 0.0234(8) -0.0005(6) 0.0065(6) 0.0031(6)
C6 0.0167(7) 0.0180(8) 0.0178(7) 0.0009(6) 0.0063(6) -0.0002(6)
C7 0.0277(8) 0.0234(9) 0.0224(8) 0.0022(6) 0.0031(6) -0.0072(6)
C8 0.0263(8) 0.0170(8) 0.0332(9) 0.0047(6) 0.0070(7) 0.0089(7)
C9 0.0395(10) 0.0318(10) 0.0210(8) 0.0068(8) -0.0008(7) -0.0043(7)
C10 0.0341(9) 0.0256(9) 0.0294(9) 0.0095(7) 0.0028(7) 0.0060(7)
C11 0.0196(7) 0.0160(8) 0.0184(7) 0.0002(6) 0.0087(6) -0.0013(6)
C12 0.0276(8) 0.0226(8) 0.0229(8) 0.0004(7) 0.0027(6) 0.0015(6)
C13 0.0417(10) 0.0263(9) 0.0267(9) 0.0083(8) 0.0063(7) 0.0064(7)
C14 0.0459(10) 0.0155(8) 0.0373(9) 0.0011(7) 0.0228(8) 0.0019(7)
C15 0.0327(9) 0.0217(9) 0.0358(9) -0.0072(7) 0.0158(8) -0.0068(7)
C16 0.0232(8) 0.0227(8) 0.0226(8) -0.0028(6) 0.0056(6) -0.0026(6)
C17 0.0188(7) 0.0135(7) 0.0185(7) -0.0023(6) 0.0076(6) 0.0024(6)
C18 0.0235(8) 0.0219(8) 0.0233(8) 0.0054(6) 0.0039(6) 0.0018(6)
C19 0.0294(8) 0.0296(9) 0.0232(8) 0.0014(7) 0.0030(7) -0.0018(7)
C20 0.0348(9) 0.0213(8) 0.0245(8) -0.0020(7) 0.0114(7) -0.0053(7)
C21 0.0261(8) 0.0175(8) 0.0319(9) 0.0036(6) 0.0125(7) 0.0020(7)
C22 0.0190(7) 0.0189(8) 0.0243(8) 0.0002(6) 0.0069(6) 0.0034(6)

loop_
_atom_type_symbol
_atom_type_description
_atom_type_scat_dispersion_real
_atom_type_scat_dispersion_imag
_atom_type_scat_source
C C 0.0033 0.0016 'International Tables Vol C Tables 4.2.6.8 and 6.1.1.4'
H H 0.0000 0.0000 'International Tables Vol C Tables 4.2.6.8 and 6.1.1.4'
N N 0.0061 0.0033 'International Tables Vol C Tables 4.2.6.8 and 6.1.1.4'
O O 0.0106 0.0060 'International Tables Vol C Tables 4.2.6.8 and 6.1.1.4'
S S 0.1246 0.1234 'International Tables Vol C Tables 4.2.6.8 and 6.1.1.4'

loop_
_geom_angle_atom_site_label_1
_geom_angle_atom_site_label_2
_geom_angle_atom_site_label_3
_geom_angle
C5 O3 C7 116.25(11)
C6 O4 C8 114.39(11)
C3 N1 C1 121.60(12)
C3 N1 H1N 119.2
C1 N1 H1N 119.2
C4 N2 C2 122.01(11)
C4 N2 H2N 119.0
C2 N2 H2N 119.0
N1 C1 C11 110.77(11)
N1 C1 C2 110.30(11)
C11 C1 C2 110.82(11)
N1 C1 H1 108.3
C11 C1 H1 108.3
C2 C1 H1 108.3
N2 C2 C17 112.16(11)
N2 C2 C1 109.51(11)
C17 C2 C1 109.99(11)
N2 C2 H2 108.4
C17 C2 H2 108.4
C1 C2 H2 108.4
N1 C3 C5 115.26(12)
N1 C3 S1 126.49(11)
C5 C3 S1 118.17(10)
N2 C4 C6 115.05(12)
N2 C4 S2 126.67(11)
C6 C4 S2 118.28(10)
O1 C5 O3 125.70(13)
O1 C5 C3 124.87(13)
O3 C5 C3 109.30(11)
O2 C6 O4 124.71(14)
O2 C6 C4 123.53(13)
O4 C6 C4 111.74(12)
O3 C7 C9 106.53(12)
O3 C7 H7A 110.4
C9 C7 H7A 110.4
O3 C7 H7B 110.4
C9 C7 H7B 110.4
H7A C7 H7B 108.6
O4 C8 C10 108.53(12)
O4 C8 H8A 110.0
C10 C8 H8A 110.0
O4 C8 H8B 110.0
C10 C8 H8B 110.0
H8A C8 H8B 108.4
C7 C9 H9A 109.5
C7 C9 H9B 109.5
H9A C9 H9B 109.5
C7 C9 H9C 109.5
H9A C9 H9C 109.5
H9B C9 H9C 109.5
C8 C10 H10A 109.5
C8 C10 H10B 109.5
H10A C10 H10B 109.5
C8 C10 H10C 109.5
H10A C10 H10C 109.5
H10B C10 H10C 109.5
C16 C11 C12 119.01(14)
C16 C11 C1 119.49(13)
C12 C11 C1 121.48(13)
C13 C12 C11 120.01(15)
C13 C12 H12A 120.0
C11 C12 H12A 120.0
C14 C13 C12 120.48(15)
C14 C13 H13A 119.8
C12 C13 H13A 119.8
C15 C14 C13 119.81(15)
C15 C14 H14A 120.1
C13 C14 H14A 120.1
C14 C15 C16 119.86(15)
C14 C15 H15A 120.1
C16 C15 H15A 120.1
C11 C16 C15 120.84(14)
C11 C16 H16A 119.6
C15 C16 H16A 119.6
C22 C17 C18 119.00(13)
C22 C17 C2 119.84(13)
C18 C17 C2 121.08(12)
C19 C18 C17 120.26(14)
C19 C18 H18A 119.9
C17 C18 H18A 119.9
C20 C19 C18 120.23(15)
C20 C19 H19A 119.9
C18 C19 H19A 119.9
C21 C20 C19 119.78(15)
C21 C20 H20A 120.1
C19 C20 H20A 120.1
C20 C21 C22 120.10(14)
C20 C21 H21A 119.9
C22 C21 H21A 119.9
C21 C22 C17 120.60(14)
C21 C22 H22A 119.7
C17 C22 H22A 119.7

loop_
_geom_bond_atom_site_label_1
_geom_bond_atom_site_label_2
_geom_bond_distance
S1 C3 1.6565(14)
S2 C4 1.6554(14)
O1 C5 1.2048(17)
O2 C6 1.2097(17)
O3 C5 1.3358(17)
O3 C7 1.4566(17)
O4 C6 1.3318(16)
O4 C8 1.4626(17)
N1 C3 1.3296(17)
N1 C1 1.4642(17)
N1 H1N 0.8800
N2 C4 1.3290(17)
N2 C2 1.4648(18)
N2 H2N 0.8800
C1 C11 1.517(2)
C1 C2 1.5443(18)
C1 H1 1.0000
C2 C17 1.5219(19)
C2 H2 1.0000
C3 C5 1.521(2)
C4 C6 1.515(2)
C7 C9 1.500(2)
C7 H7A 0.9900
C7 H7B 0.9900
C8 C10 1.499(2)
C8 H8A 0.9900
C8 H8B 0.9900
C9 H9A 0.9800
C9 H9B 0.9800
C9 H9C 0.9800
C10 H10A 0.9800
C10 H10B 0.9800
C10 H10C 0.9800
C11 C16 1.387(2)
C11 C12 1.390(2)
C12 C13 1.389(2)
C12 H12A 0.9500
C13 C14 1.382(2)
C13 H13A 0.9500
C14 C15 1.379(2)
C14 H14A 0.9500
C15 C16 1.388(2)
C15 H15A 0.9500
C16 H16A 0.9500
C17 C22 1.3892(19)
C17 C18 1.389(2)
C18 C19 1.388(2)
C18 H18A 0.9500
C19 C20 1.387(2)
C19 H19A 0.9500
C20 C21 1.377(2)
C20 H20A 0.9500
C21 C22 1.389(2)
C21 H21A 0.9500
C22 H22A 0.9500

loop_
_geom_hbond_atom_site_label_D
_geom_hbond_atom_site_label_H
_geom_hbond_atom_site_label_A
_geom_hbond_site_symmetry_A
_geom_hbond_distance_DH
_geom_hbond_distance_HA
_geom_hbond_distance_DA
_geom_hbond_angle_DHA
N2 H2N O1 3_766 0.88 2.40 3.1819(15) 147
N2 H2N S1 3_766 0.88 2.87 3.5749(12) 139
N1 H1N O2 3_666 0.88 2.15 2.9487(15) 151
N1 H1N S2 3_666 0.88 3.00 3.6875(12) 137
C1 H1 O1 3_766 1.00 2.71 3.5195(17) 139
C2 H2 O2 3_666 1.00 2.62 3.3781(18) 133

loop_
_geom_torsion_atom_site_label_1
_geom_torsion_atom_site_label_2
_geom_torsion_atom_site_label_3
_geom_torsion_atom_site_label_4
_geom_torsion
_geom_torsion_publ_flag
C3 N1 C1 C11 81.42(15) y
C3 N1 C1 C2 -155.52(12) y
C4 N2 C2 C17 81.00(16) y
C4 N2 C2 C1 -156.60(12) y
N1 C1 C2 N2 58.36(14) y
C11 C1 C2 N2 -178.60(11) ?
N1 C1 C2 C17 -177.95(11) ?
C11 C1 C2 C17 -54.91(15) ?
C1 N1 C3 C5 -172.35(12) ?
C1 N1 C3 S1 4.36(19) ?
C2 N2 C4 C6 178.93(12) ?
C2 N2 C4 S2 -1.3(2) ?
C7 O3 C5 O1 1.4(2) ?
C7 O3 C5 C3 177.46(11) ?
N1 C3 C5 O1 -138.24(15) ?
S1 C3 C5 O1 44.77(19) y
N1 C3 C5 O3 45.63(16) ?
S1 C3 C5 O3 -131.37(11) ?
C8 O4 C6 O2 4.37(19) ?
C8 O4 C6 C4 -177.43(11) ?
N2 C4 C6 O2 -137.14(14) ?
S2 C4 C6 O2 43.06(18) y
N2 C4 C6 O4 44.63(16) ?
S2 C4 C6 O4 -135.16(10) ?
C5 O3 C7 C9 -172.71(12) ?
C6 O4 C8 C10 173.51(12) ?
N1 C1 C11 C16 -128.69(13) ?
C2 C1 C11 C16 108.54(14) ?
N1 C1 C11 C12 52.81(17) ?
C2 C1 C11 C12 -69.96(17) ?
C16 C11 C12 C13 0.1(2) ?
C1 C11 C12 C13 178.63(14) ?
C11 C12 C13 C14 -0.1(2) ?
C12 C13 C14 C15 -0.3(2) ?
C13 C14 C15 C16 0.6(2) ?
C12 C11 C16 C15 0.2(2) ?
C1 C11 C16 C15 -178.34(13) ?
C14 C15 C16 C11 -0.6(2) ?
N2 C2 C17 C22 -124.30(13) ?
C1 C2 C17 C22 113.57(14) ?
N2 C2 C17 C18 58.99(17) ?
C1 C2 C17 C18 -63.14(16) ?
C22 C17 C18 C19 -1.8(2) ?
C2 C17 C18 C19 174.90(13) ?
C17 C18 C19 C20 0.9(2) ?
C18 C19 C20 C21 0.7(2) ?
C19 C20 C21 C22 -1.4(2) ?
C20 C21 C22 C17 0.5(2) ?
C18 C17 C22 C21 1.1(2) ?
C2 C17 C22 C21 -175.63(13) ?
